data_4311614
loop_
_publ_author_name
'Joseph M. Mahoney'
'Gayathri U. Nawaratna'
'Alicia M. Beatty'
'Peter J. Duggan'
'Bradley D. Smith'

_publ_section_title
;
 Transport of Alkali Halides through a Liquid Organic Membrane Containing
 a Ditopic Salt-Binding Receptor
;
_journal_name_full 'Inorganic Chemistry'
_journal_page_first 5902
_journal_page_last 5907
_journal_paper_doi 10.1021/ic0494859
_journal_volume 43
_journal_year 2004
_chemical_formula_sum 'C42 H58 I K N4 O8'
_chemical_formula_weight 912.92
_chemical_name_systematic
; 
 ? 
;
_space_group_IT_number 14
_symmetry_cell_setting monoclinic
_symmetry_space_group_name_Hall '-P 2yn'
_symmetry_space_group_name_H-M 'P 1 21/n 1'
_atom_sites_solution_hydrogens 'difmap, geom for methyl and solvent H'
_atom_sites_solution_primary direct
_atom_sites_solution_secondary difmap
_audit_creation_method SHELXL-97
_cell_angle_alpha 90.00
_cell_angle_beta 100.6750(10)
_cell_angle_gamma 90.00
_cell_formula_units_Z 4
_cell_length_a 13.4663(6)
_cell_length_b 24.6790(11)
_cell_length_c 13.5514(6)
_cell_measurement_temperature 150(2)
_cell_volume 4425.7(3)
_computing_cell_refinement 'Bruker SMART'
_computing_data_collection 'Bruker SMART'
_computing_data_reduction 'Bruker SHELXTL'
_computing_molecular_graphics 'Bruker SHELXTL'
_computing_publication_material 'Bruker SHELXTL'
_computing_structure_refinement 'SHELXL-97 (Sheldrick, 1997)'
_computing_structure_solution 'SHELXS-97 (Sheldrick, 1990)'
_diffrn_ambient_temperature 150(2)
_diffrn_measured_fraction_theta_full 0.956
_diffrn_measured_fraction_theta_max 0.956
_diffrn_measurement_device_type 'CCD area detector'
_diffrn_measurement_method 'phi and omega scans'
_diffrn_radiation_monochromator graphite
_diffrn_radiation_source 'fine-focus sealed tube'
_diffrn_radiation_type MoK\a
_diffrn_radiation_wavelength 0.71073
_diffrn_reflns_av_R_equivalents 0.0253
_diffrn_reflns_av_sigmaI/netI 0.0238
_diffrn_reflns_limit_h_max 17
_diffrn_reflns_limit_h_min -17
_diffrn_reflns_limit_k_max 31
_diffrn_reflns_limit_k_min -31
_diffrn_reflns_limit_l_max 17
_diffrn_reflns_limit_l_min -17
_diffrn_reflns_number 39349
_diffrn_reflns_theta_full 28.31
_diffrn_reflns_theta_max 28.31
_diffrn_reflns_theta_min 1.65
_exptl_absorpt_coefficient_mu 0.871
_exptl_absorpt_correction_T_max 0.9828
_exptl_absorpt_correction_T_min 0.7661
_exptl_absorpt_correction_type empirical
_exptl_absorpt_process_details SADABS
_exptl_crystal_colour colorless
_exptl_crystal_density_diffrn 1.370
_exptl_crystal_density_method 'not measured'
_exptl_crystal_description plate
_exptl_crystal_F_000 1896
_exptl_crystal_size_max 0.4
_exptl_crystal_size_mid 0.2
_exptl_crystal_size_min 0.05
_refine_diff_density_max 1.567
_refine_diff_density_min -1.004
_refine_diff_density_rms 0.122
_refine_ls_extinction_method none
_refine_ls_goodness_of_fit_ref 1.081
_refine_ls_hydrogen_treatment 'riding model'
_refine_ls_matrix_type full
_refine_ls_number_parameters 505
_refine_ls_number_reflns 10513
_refine_ls_number_restraints 0
_refine_ls_restrained_S_all 1.081
_refine_ls_R_factor_all 0.0454
_refine_ls_R_factor_gt 0.0395
_refine_ls_shift/su_max 0.073
_refine_ls_shift/su_mean 0.002
_refine_ls_structure_factor_coef Fsqd
_refine_ls_weighting_details 'calc w=1/[\s^2^(Fo^2^)+(0.0778P)^2^+1.7155P] where P=(Fo^2^+2Fc^2^)/3'
_refine_ls_weighting_scheme calc
_refine_ls_wR_factor_gt 0.1148
_refine_ls_wR_factor_ref 0.1240
_reflns_number_gt 9188
_reflns_number_total 10513
_reflns_threshold_expression >2sigma(I)
_cod_data_source_file ic0494859si20040421_094024_3.cif
_cod_data_source_block compound_1_KI
_cod_depositor_comments
;
The following automatic conversions were performed:
'_symmetry_cell_setting' value 'Monoclinic' changed to 'monoclinic'
according to '/home/saulius/struct/CIF-dictionaries/cif_core.dic'
dictionary named 'cif_core.dic' version 2.4.1 from 2010-06-29.

Automatic conversion script
Id: cif_fix_enum 1527 2010-12-29 10:47:43Z saulius 
;
_cod_database_code 4311614

loop_
_symmetry_equiv_pos_as_xyz
'x, y, z'
'-x+1/2, y+1/2, -z+1/2'
'-x, -y, -z'
'x-1/2, -y-1/2, z-1/2'

loop_
_atom_site_label
_atom_site_type_symbol
_atom_site_fract_x
_atom_site_fract_y
_atom_site_fract_z
_atom_site_U_iso_or_equiv
_atom_site_adp_type
_atom_site_occupancy
_atom_site_symmetry_multiplicity
_atom_site_calc_flag
_atom_site_refinement_flags
_atom_site_disorder_assembly
_atom_site_disorder_group
I1 I 0.601617(13) -0.186660(6) -0.309127(12) 0.03147(7) Uani 1 1 d . . .
K1 K 0.77942(4) -0.21466(2) -0.06239(4) 0.03243(13) Uani 1 1 d . . .
N1 N 0.99284(16) -0.17287(9) -0.08692(16) 0.0290(4) Uani 1 1 d . . .
O1 O 0.91460(13) -0.27362(7) -0.16857(14) 0.0331(4) Uani 1 1 d . . .
C1 C 0.8852(2) -0.32058(10) -0.2277(2) 0.0334(5) Uani 1 1 d . . .
H1A H 0.9107 -0.3507 -0.1913 0.040 Uiso 1 1 d R . .
H1B H 0.9116 -0.3194 -0.2871 0.040 Uiso 1 1 d R . .
O1S O 0.6768(2) -0.11690(12) -0.03383(19) 0.0821(10) Uani 1 1 d . . .
C1S C 0.6933(5) -0.0765(2) 0.0231(3) 0.107(2) Uani 1 1 d . . .
O2 O 0.73400(15) -0.31834(7) -0.15429(14) 0.0335(4) Uani 1 1 d . . .
N2 N 0.66274(17) -0.31398(8) 0.02582(16) 0.0301(5) Uani 1 1 d . . .
C2 C 0.7717(2) -0.32324(11) -0.24567(19) 0.0321(5) Uani 1 1 d . . .
H2A H 0.7506 -0.3580 -0.2779 0.039 Uiso 1 1 d R . .
H2B H 0.7452 -0.2931 -0.2869 0.039 Uiso 1 1 d R . .
O2S O 0.6492(3) -0.06396(14) 0.0864(3) 0.0992(12) Uani 1 1 d . . .
C2S C 0.7810(3) -0.0350(2) 0.0255(3) 0.0703(11) Uani 1 1 d . . .
H2SA H 0.7774 -0.0075 0.0768 0.105 Uiso 1 1 calc R . .
H2SB H 0.7748 -0.0175 -0.0403 0.105 Uiso 1 1 calc R . .
H2SC H 0.8460 -0.0540 0.0414 0.105 Uiso 1 1 calc R . .
O3 O 0.74399(15) -0.21869(8) 0.14313(14) 0.0388(4) Uani 1 1 d . . .
N3 N 0.41997(14) -0.15849(8) -0.13887(14) 0.0245(4) Uani 1 1 d . . .
H3 H 0.4669 -0.1608 -0.1753 0.029 Uiso 1 1 d R . .
C3 C 0.7434(2) -0.36666(11) -0.0962(2) 0.0412(6) Uani 1 1 d . . .
H3A H 0.6854 -0.3904 -0.1221 0.049 Uiso 1 1 d R . .
H3B H 0.8077 -0.3874 -0.0993 0.049 Uiso 1 1 d R . .
C3S C 0.5565(3) -0.1037(2) 0.0943(3) 0.0717(11) Uani 1 1 d . . .
H3SA H 0.5564 -0.1349 0.0484 0.086 Uiso 1 1 calc R . .
H3SB H 0.5630 -0.1177 0.1637 0.086 Uiso 1 1 calc R . .
N4 N 0.69208(15) -0.04638(8) -0.25871(17) 0.0304(4) Uani 1 1 d . . .
H4 H 0.6653 -0.0800 -0.2621 0.037 Uiso 1 1 d R . .
O4 O 0.91957(14) -0.16064(8) 0.10257(13) 0.0369(4) Uani 1 1 d . . .
C4 C 0.7444(2) -0.35172(12) 0.0122(2) 0.0420(7) Uani 1 1 d . . .
H4A H 0.7400 -0.3833 0.0514 0.050 Uiso 1 1 d R . .
H4B H 0.8124 -0.3326 0.0426 0.050 Uiso 1 1 d R . .
C4S C 0.4648(4) -0.0735(2) 0.0675(4) 0.0991(17) Uani 1 1 d . . .
H4SA H 0.4071 -0.0969 0.0720 0.149 Uiso 1 1 calc R . .
H4SB H 0.4588 -0.0601 -0.0015 0.149 Uiso 1 1 calc R . .
H4SC H 0.4657 -0.0427 0.1134 0.149 Uiso 1 1 calc R . .
O5 O 0.26898(13) -0.11595(8) -0.14105(15) 0.0370(4) Uani 1 1 d . . .
C5 C 0.6662(2) -0.30523(12) 0.13317(19) 0.0349(6) Uani 1 1 d . . .
H5A H 0.6045 -0.2872 0.1398 0.042 Uiso 1 1 d R . .
H5B H 0.6651 -0.3402 0.1686 0.042 Uiso 1 1 d R . .
O6 O 0.65075(15) 0.04269(8) -0.28330(19) 0.0487(5) Uani 1 1 d . . .
C6 C 0.7541(2) -0.27159(12) 0.1841(2) 0.0380(6) Uani 1 1 d . . .
H6A H 0.7467 -0.2722 0.2570 0.046 Uiso 1 1 d R . .
H6B H 0.8172 -0.2853 0.1775 0.046 Uiso 1 1 d R . .
C7 C 0.7995(2) -0.17919(12) 0.2070(2) 0.0424(7) Uani 1 1 d . . .
H7A H 0.7912 -0.1854 0.2760 0.051 Uiso 1 1 d R . .
H7B H 0.7693 -0.1438 0.1815 0.051 Uiso 1 1 d R . .
C8 C 0.9090(2) -0.17692(12) 0.2016(2) 0.0412(7) Uani 1 1 d . . .
H8A H 0.9336 -0.1537 0.2466 0.049 Uiso 1 1 d R . .
H8B H 0.9447 -0.2101 0.2141 0.049 Uiso 1 1 d R . .
C9 C 1.0226(2) -0.15208(12) 0.0977(2) 0.0392(6) Uani 1 1 d . . .
H9A H 1.0453 -0.1223 0.1452 0.047 Uiso 1 1 d R . .
H9B H 1.0573 -0.1838 0.1178 0.047 Uiso 1 1 d R . .
C10 C 1.0323(2) -0.13357(11) -0.0070(2) 0.0353(6) Uani 1 1 d . . .
H10A H 1.1000 -0.1270 -0.0043 0.042 Uiso 1 1 d R . .
H10B H 0.9943 -0.1006 -0.0172 0.042 Uiso 1 1 d R . .
C11 C 1.0471(2) -0.22436(11) -0.0668(2) 0.0395(6) Uani 1 1 d . . .
H11A H 1.0308 -0.2392 -0.0058 0.047 Uiso 1 1 d R . .
H11B H 1.1119 -0.2203 -0.0576 0.047 Uiso 1 1 d R . .
C12 C 1.0210(2) -0.26661(11) -0.1481(2) 0.0393(6) Uani 1 1 d . . .
H12A H 1.0416 -0.2581 -0.2148 0.047 Uiso 1 1 d R . .
H12B H 1.0485 -0.2996 -0.1157 0.047 Uiso 1 1 d R . .
C13 C 0.5627(2) -0.33438(10) -0.02017(19) 0.0330(5) Uani 1 1 d . . .
H13A H 0.5425 -0.3671 0.0150 0.040 Uiso 1 1 d R . .
H13B H 0.5672 -0.3457 -0.0868 0.040 Uiso 1 1 d R . .
C14 C 0.48130(18) -0.29198(10) -0.02069(17) 0.0276(5) Uani 1 1 d . . .
C15 C 0.48425(17) -0.24466(9) -0.07664(17) 0.0252(4) Uani 1 1 d . . .
H15 H 0.5383 -0.2417 -0.1095 0.030 Uiso 1 1 d R . .
C16 C 0.41118(17) -0.20497(9) -0.07961(16) 0.0241(4) Uani 1 1 d . . .
C17 C 0.33384(18) -0.21177(11) -0.02389(18) 0.0298(5) Uani 1 1 d . . .
H17 H 0.2893 -0.1878 -0.0245 0.036 Uiso 1 1 d R . .
C18 C 0.33043(19) -0.25897(11) 0.03035(19) 0.0330(5) Uani 1 1 d . . .
H18 H 0.2754 -0.2663 0.0663 0.040 Uiso 1 1 d R . .
C19 C 0.4030(2) -0.29940(11) 0.03203(19) 0.0313(5) Uani 1 1 d . . .
H19 H 0.3980 -0.3311 0.0724 0.038 Uiso 1 1 d R . .
C20 C 0.35216(17) -0.11743(10) -0.16465(17) 0.0255(5) Uani 1 1 d . . .
C21 C 0.38735(17) -0.07291(9) -0.22552(17) 0.0244(4) Uani 1 1 d . . .
C22 C 0.31456(18) -0.04002(10) -0.28273(17) 0.0272(5) Uani 1 1 d . . .
H22 H 0.2483 -0.0455 -0.2857 0.033 Uiso 1 1 d R . .
C23 C 0.34077(19) 0.00308(10) -0.33964(18) 0.0284(5) Uani 1 1 d . . .
C24 C 0.44309(19) 0.01253(10) -0.33661(19) 0.0305(5) Uani 1 1 d . . .
H24 H 0.4664 0.0407 -0.3721 0.037 Uiso 1 1 d R . .
C25 C 0.51736(18) -0.01984(9) -0.27902(18) 0.0280(5) Uani 1 1 d . . .
C26 C 0.48952(17) -0.06254(9) -0.22314(17) 0.0244(4) Uani 1 1 d . . .
H26 H 0.5387 -0.0809 -0.1807 0.029 Uiso 1 1 d R . .
C27 C 0.6261(2) -0.00441(10) -0.2742(2) 0.0324(5) Uani 1 1 d . . .
C28 C 0.79878(18) -0.04452(10) -0.24193(19) 0.0292(5) Uani 1 1 d . . .
C29 C 0.84902(18) -0.09428(10) -0.22734(18) 0.0281(5) Uani 1 1 d . . .
H29 H 0.8135 -0.1265 -0.2267 0.034 Uiso 1 1 d R . .
C30 C 0.95436(18) -0.09690(10) -0.20748(18) 0.0297(5) Uani 1 1 d . . .
C31 C 1.0094(2) -0.04900(11) -0.2056(2) 0.0375(6) Uani 1 1 d . . .
H31 H 1.0812 -0.0511 -0.1949 0.045 Uiso 1 1 d R . .
C32 C 0.9592(2) 0.00037(12) -0.2209(2) 0.0417(6) Uani 1 1 d . . .
H32 H 0.9977 0.0346 -0.2233 0.050 Uiso 1 1 d R . .
C33 C 0.8546(2) 0.00311(10) -0.2380(2) 0.0352(6) Uani 1 1 d . . .
H33 H 0.8212 0.0364 -0.2480 0.042 Uiso 1 1 d R . .
C34 C 1.00595(18) -0.15065(10) -0.1850(2) 0.0311(5) Uani 1 1 d . . .
H34A H 1.0736 -0.1476 -0.1845 0.037 Uiso 1 1 d R . .
H34B H 0.9760 -0.1783 -0.2361 0.037 Uiso 1 1 d R . .
C35 C 0.2601(2) 0.03886(11) -0.4035(2) 0.0353(6) Uani 1 1 d . . .
C36 C 0.1716(3) 0.04835(15) -0.3498(3) 0.0572(9) Uani 1 1 d . . .
H36A H 0.1415 0.0135 -0.3373 0.086 Uiso 1 1 calc R . .
H36B H 0.1207 0.0709 -0.3919 0.086 Uiso 1 1 calc R . .
H36C H 0.1958 0.0667 -0.2858 0.086 Uiso 1 1 calc R . .
C37 C 0.3019(3) 0.09415(18) -0.4217(5) 0.101(2) Uani 1 1 d . . .
H37A H 0.3590 0.0900 -0.4566 0.151 Uiso 1 1 calc R . .
H37B H 0.3247 0.1124 -0.3573 0.151 Uiso 1 1 calc R . .
H37C H 0.2490 0.1159 -0.4631 0.151 Uiso 1 1 calc R . .
C38 C 0.2188(5) 0.0104(2) -0.5012(3) 0.107(2) Uani 1 1 d . . .
H38A H 0.2738 0.0036 -0.5379 0.160 Uiso 1 1 calc R . .
H38B H 0.1674 0.0332 -0.5420 0.160 Uiso 1 1 calc R . .
H38C H 0.1884 -0.0242 -0.4871 0.160 Uiso 1 1 calc R . .

loop_
_atom_site_aniso_label
_atom_site_aniso_U_11
_atom_site_aniso_U_22
_atom_site_aniso_U_33
_atom_site_aniso_U_23
_atom_site_aniso_U_13
_atom_site_aniso_U_12
I1 0.03806(12) 0.02403(10) 0.03509(11) -0.00454(6) 0.01399(7) -0.00146(6)
K1 0.0372(3) 0.0290(3) 0.0309(3) -0.0031(2) 0.0059(2) 0.0043(2)
N1 0.0258(10) 0.0237(9) 0.0362(11) 0.0000(8) 0.0024(8) 0.0027(8)
O1 0.0303(9) 0.0256(9) 0.0435(10) -0.0065(7) 0.0075(7) 0.0028(7)
C1 0.0387(15) 0.0248(12) 0.0387(14) -0.0053(10) 0.0126(11) 0.0033(10)
O1S 0.113(2) 0.0740(18) 0.0459(13) -0.0195(13) -0.0191(14) 0.0480(17)
C1S 0.157(5) 0.103(4) 0.044(2) -0.010(2) -0.026(3) 0.082(4)
O2 0.0423(11) 0.0241(9) 0.0379(10) 0.0005(7) 0.0171(8) 0.0045(7)
N2 0.0330(11) 0.0307(11) 0.0271(10) 0.0034(8) 0.0064(8) 0.0066(8)
C2 0.0366(14) 0.0285(12) 0.0328(12) -0.0044(10) 0.0108(10) 0.0001(10)
O2S 0.113(3) 0.076(2) 0.095(2) -0.0470(19) -0.016(2) 0.0157(19)
C2S 0.063(2) 0.085(3) 0.065(2) -0.012(2) 0.0183(19) -0.012(2)
O3 0.0465(11) 0.0382(11) 0.0297(9) 0.0004(8) 0.0020(8) 0.0060(9)
N3 0.0232(9) 0.0231(10) 0.0288(9) 0.0032(7) 0.0089(7) -0.0006(7)
C3 0.0561(18) 0.0247(13) 0.0478(15) 0.0070(11) 0.0230(13) 0.0132(12)
C3S 0.059(2) 0.084(3) 0.071(3) -0.002(2) 0.0069(19) -0.017(2)
N4 0.0257(10) 0.0209(10) 0.0452(12) 0.0063(8) 0.0078(9) -0.0002(8)
O4 0.0359(10) 0.0412(11) 0.0309(9) 0.0004(8) -0.0013(7) 0.0023(8)
C4 0.0492(17) 0.0366(15) 0.0423(15) 0.0093(12) 0.0138(12) 0.0185(13)
C4S 0.098(4) 0.121(5) 0.079(3) -0.033(3) 0.019(3) -0.028(3)
O5 0.0223(8) 0.0401(10) 0.0503(11) 0.0123(9) 0.0112(7) 0.0033(7)
C5 0.0349(14) 0.0440(15) 0.0259(12) 0.0067(10) 0.0055(10) 0.0045(11)
O6 0.0360(11) 0.0236(9) 0.0893(17) 0.0167(10) 0.0188(11) 0.0019(8)
C6 0.0381(14) 0.0445(15) 0.0301(12) 0.0049(11) 0.0024(10) 0.0067(12)
C7 0.0530(18) 0.0437(16) 0.0293(13) -0.0066(11) 0.0046(12) 0.0078(13)
C8 0.0511(17) 0.0423(15) 0.0256(12) -0.0044(11) -0.0044(11) 0.0076(13)
C9 0.0367(14) 0.0348(14) 0.0410(14) -0.0031(11) -0.0059(11) -0.0002(11)
C10 0.0300(13) 0.0291(13) 0.0439(14) -0.0013(11) -0.0006(11) -0.0019(10)
C11 0.0268(13) 0.0301(13) 0.0568(17) 0.0014(12) -0.0044(11) 0.0055(10)
C12 0.0288(13) 0.0261(13) 0.0628(18) -0.0012(12) 0.0083(12) 0.0068(10)
C13 0.0424(15) 0.0238(12) 0.0319(12) 0.0019(9) 0.0048(10) 0.0006(10)
C14 0.0301(12) 0.0246(12) 0.0264(11) 0.0005(9) 0.0008(9) -0.0027(9)
C15 0.0251(11) 0.0256(11) 0.0253(10) -0.0005(9) 0.0054(8) -0.0031(9)
C16 0.0240(11) 0.0240(11) 0.0240(10) 0.0017(9) 0.0031(8) -0.0048(9)
C17 0.0250(12) 0.0332(13) 0.0322(12) 0.0029(10) 0.0074(9) 0.0000(9)
C18 0.0282(12) 0.0403(14) 0.0316(12) 0.0043(10) 0.0088(9) -0.0073(10)
C19 0.0333(13) 0.0302(12) 0.0294(12) 0.0065(10) 0.0027(10) -0.0082(10)
C20 0.0227(11) 0.0263(11) 0.0266(10) -0.0012(9) 0.0024(8) -0.0019(9)
C21 0.0263(11) 0.0209(11) 0.0261(10) -0.0019(8) 0.0047(8) 0.0013(8)
C22 0.0243(11) 0.0265(11) 0.0305(11) -0.0022(9) 0.0042(9) 0.0040(9)
C23 0.0326(12) 0.0233(11) 0.0295(11) 0.0009(9) 0.0060(9) 0.0076(9)
C24 0.0345(13) 0.0220(11) 0.0362(12) 0.0056(9) 0.0097(10) 0.0040(10)
C25 0.0286(12) 0.0205(11) 0.0356(12) 0.0023(9) 0.0082(9) 0.0029(9)
C26 0.0238(11) 0.0197(10) 0.0296(11) 0.0006(8) 0.0048(8) 0.0020(8)
C27 0.0317(13) 0.0236(12) 0.0438(14) 0.0081(10) 0.0117(10) 0.0017(10)
C28 0.0276(12) 0.0265(12) 0.0345(12) 0.0064(9) 0.0085(9) 0.0000(9)
C29 0.0258(12) 0.0248(12) 0.0348(12) 0.0035(9) 0.0086(9) -0.0018(9)
C30 0.0278(12) 0.0296(12) 0.0328(12) 0.0030(10) 0.0087(9) 0.0006(10)
C31 0.0246(12) 0.0366(14) 0.0521(16) 0.0059(12) 0.0091(11) -0.0027(10)
C32 0.0332(14) 0.0305(14) 0.0614(18) 0.0089(12) 0.0088(12) -0.0067(11)
C33 0.0319(13) 0.0250(12) 0.0492(15) 0.0089(11) 0.0084(11) -0.0014(10)
C34 0.0236(11) 0.0281(12) 0.0429(13) 0.0014(10) 0.0094(10) 0.0027(9)
C35 0.0371(14) 0.0307(13) 0.0368(13) 0.0060(10) 0.0035(11) 0.0120(11)
C36 0.0508(19) 0.059(2) 0.062(2) 0.0128(16) 0.0111(16) 0.0293(16)
C37 0.048(2) 0.063(3) 0.186(6) 0.076(3) 0.009(3) 0.0147(19)
C38 0.148(5) 0.111(4) 0.0421(19) -0.022(2) -0.032(2) 0.088(4)

loop_
_atom_type_symbol
_atom_type_description
_atom_type_scat_dispersion_real
_atom_type_scat_dispersion_imag
_atom_type_scat_source
C C 0.0033 0.0016 'International Tables Vol C Tables 4.2.6.8 and 6.1.1.4'
H H 0.0000 0.0000 'International Tables Vol C Tables 4.2.6.8 and 6.1.1.4'
N N 0.0061 0.0033 'International Tables Vol C Tables 4.2.6.8 and 6.1.1.4'
O O 0.0106 0.0060 'International Tables Vol C Tables 4.2.6.8 and 6.1.1.4'
K K 0.2009 0.2494 'International Tables Vol C Tables 4.2.6.8 and 6.1.1.4'
I I -0.4742 1.8119 'International Tables Vol C Tables 4.2.6.8 and 6.1.1.4'

loop_
_geom_angle_atom_site_label_1
_geom_angle_atom_site_label_2
_geom_angle_atom_site_label_3
_geom_angle
_geom_angle_site_symmetry_1
_geom_angle_site_symmetry_3
_geom_angle_publ_flag
O1S K1 O2 138.42(8) . . ?
O1S K1 O1 148.88(8) . . ?
O2 K1 O1 55.99(5) . . ?
O1S K1 O3 74.27(7) . . ?
O2 K1 O3 109.02(6) . . ?
O1 K1 O3 133.13(6) . . ?
O1S K1 O4 76.89(7) . . ?
O2 K1 O4 141.79(6) . . ?
O1 K1 O4 103.22(6) . . ?
O3 K1 O4 59.21(6) . . ?
O1S K1 N1 102.36(9) . . ?
O2 K1 N1 112.02(6) . . ?
O1 K1 N1 56.04(5) . . ?
O3 K1 N1 115.42(6) . . ?
O4 K1 N1 57.48(6) . . ?
O1S K1 N2 108.01(9) . . ?
O2 K1 N2 53.69(5) . . ?
O1 K1 N2 101.16(5) . . ?
O3 K1 N2 56.47(6) . . ?
O4 K1 N2 110.19(6) . . ?
N1 K1 N2 143.36(6) . . ?
O1S K1 I1 73.88(5) . . ?
O2 K1 I1 74.37(4) . . ?
O1 K1 I1 90.33(4) . . ?
O3 K1 I1 131.28(4) . . ?
O4 K1 I1 142.39(4) . . ?
N1 K1 I1 106.75(4) . . ?
N2 K1 I1 101.06(4) . . ?
C11 N1 C10 109.5(2) . . ?
C11 N1 C34 110.5(2) . . ?
C10 N1 C34 109.2(2) . . ?
C11 N1 K1 97.52(15) . . ?
C10 N1 K1 110.57(15) . . ?
C34 N1 K1 118.87(14) . . ?
C12 O1 C1 112.0(2) . . ?
C12 O1 K1 122.95(15) . . ?
C1 O1 K1 123.45(15) . . ?
O1 C1 C2 107.2(2) . . ?
C1S O1S K1 136.3(3) . . ?
O2S C1S O1S 127.2(7) . . ?
O2S C1S C2S 107.2(5) . . ?
O1S C1S C2S 125.6(5) . . ?
C3 O2 C2 113.55(19) . . ?
C3 O2 K1 121.29(16) . . ?
C2 O2 K1 111.79(14) . . ?
C5 N2 C13 109.3(2) . . ?
C5 N2 C4 109.2(2) . . ?
C13 N2 C4 112.2(2) . . ?
C5 N2 K1 108.98(16) . . ?
C13 N2 K1 124.81(14) . . ?
C4 N2 K1 90.44(16) . . ?
O2 C2 C1 111.7(2) . . ?
C1S O2S C3S 113.1(4) . . ?
C6 O3 C7 113.1(2) . . ?
C6 O3 K1 112.71(15) . . ?
C7 O3 K1 113.47(17) . . ?
C20 N3 C16 128.6(2) . . ?
O2 C3 C4 108.5(2) . . ?
C4S C3S O2S 108.0(4) . . ?
C27 N4 C28 128.1(2) . . ?
C9 O4 C8 110.7(2) . . ?
C9 O4 K1 121.66(15) . . ?
C8 O4 K1 114.88(16) . . ?
N2 C4 C3 113.7(2) . . ?
N2 C5 C6 114.6(2) . . ?
O3 C6 C5 108.6(2) . . ?
O3 C7 C8 114.2(2) . . ?
O4 C8 C7 109.1(2) . . ?
O4 C9 C10 110.0(2) . . ?
N1 C10 C9 113.9(2) . . ?
N1 C11 C12 114.9(2) . . ?
O1 C12 C11 108.5(2) . . ?
N2 C13 C14 111.9(2) . . ?
C19 C14 C15 119.3(2) . . ?
C19 C14 C13 121.6(2) . . ?
C15 C14 C13 119.1(2) . . ?
C16 C15 C14 121.1(2) . . ?
C15 C16 C17 119.6(2) . . ?
C15 C16 N3 117.1(2) . . ?
C17 C16 N3 123.3(2) . . ?
C18 C17 C16 119.2(2) . . ?
C17 C18 C19 121.3(2) . . ?
C14 C19 C18 119.6(2) . . ?
O5 C20 N3 123.9(2) . . ?
O5 C20 C21 121.3(2) . . ?
N3 C20 C21 114.8(2) . . ?
C22 C21 C26 119.7(2) . . ?
C22 C21 C20 118.1(2) . . ?
C26 C21 C20 122.1(2) . . ?
C21 C22 C23 121.8(2) . . ?
C24 C23 C22 117.5(2) . . ?
C24 C23 C35 120.9(2) . . ?
C22 C23 C35 121.6(2) . . ?
C23 C24 C25 121.5(2) . . ?
C26 C25 C24 120.0(2) . . ?
C26 C25 C27 121.9(2) . . ?
C24 C25 C27 118.0(2) . . ?
C25 C26 C21 119.4(2) . . ?
O6 C27 N4 124.1(2) . . ?
O6 C27 C25 121.1(2) . . ?
N4 C27 C25 114.7(2) . . ?
C33 C28 C29 119.5(2) . . ?
C33 C28 N4 124.0(2) . . ?
C29 C28 N4 116.4(2) . . ?
C30 C29 C28 121.1(2) . . ?
C31 C30 C29 118.8(2) . . ?
C31 C30 C34 121.4(2) . . ?
C29 C30 C34 119.7(2) . . ?
C32 C31 C30 120.0(2) . . ?
C33 C32 C31 121.2(3) . . ?
C32 C33 C28 119.4(2) . . ?
N1 C34 C30 112.5(2) . . ?
C38 C35 C37 111.4(4) . . ?
C38 C35 C36 107.2(3) . . ?
C37 C35 C36 106.7(3) . . ?
C38 C35 C23 109.5(2) . . ?
C37 C35 C23 111.3(2) . . ?
C36 C35 C23 110.7(2) . . ?

loop_
_geom_bond_atom_site_label_1
_geom_bond_atom_site_label_2
_geom_bond_distance
_geom_bond_site_symmetry_2
_geom_bond_publ_flag
I1 K1 3.7979(6) . ?
K1 O1S 2.842(3) . ?
K1 O2 2.8620(18) . ?
K1 O1 2.9107(18) . ?
K1 O3 2.913(2) . ?
K1 O4 2.9619(19) . ?
K1 N1 3.128(2) . ?
K1 N2 3.256(2) . ?
N1 C11 1.466(3) . ?
N1 C10 1.477(3) . ?
N1 C34 1.478(3) . ?
O1 C12 1.419(3) . ?
O1 C1 1.423(3) . ?
C1 C2 1.503(4) . ?
O1S C1S 1.254(6) . ?
C1S O2S 1.172(6) . ?
C1S C2S 1.560(8) . ?
O2 C3 1.421(3) . ?
O2 C2 1.428(3) . ?
N2 C5 1.463(3) . ?
N2 C13 1.465(3) . ?
N2 C4 1.479(3) . ?
O2S C3S 1.606(6) . ?
O3 C6 1.416(3) . ?
O3 C7 1.421(3) . ?
N3 C20 1.365(3) . ?
N3 C16 1.418(3) . ?
C3 C4 1.513(4) . ?
C3S C4S 1.431(7) . ?
N4 C27 1.355(3) . ?
N4 C28 1.413(3) . ?
O4 C9 1.416(3) . ?
O4 C8 1.433(3) . ?
O5 C20 1.221(3) . ?
C5 C6 1.505(4) . ?
O6 C27 1.221(3) . ?
C7 C8 1.491(5) . ?
C9 C10 1.520(4) . ?
C11 C12 1.511(4) . ?
C13 C14 1.514(4) . ?
C14 C19 1.391(4) . ?
C14 C15 1.397(3) . ?
C15 C16 1.384(3) . ?
C16 C17 1.405(3) . ?
C17 C18 1.383(4) . ?
C18 C19 1.394(4) . ?
C20 C21 1.502(3) . ?
C21 C22 1.393(3) . ?
C21 C26 1.394(3) . ?
C22 C23 1.397(3) . ?
C23 C24 1.391(4) . ?
C23 C35 1.537(3) . ?
C24 C25 1.399(3) . ?
C25 C26 1.389(3) . ?
C25 C27 1.503(3) . ?
C28 C33 1.391(3) . ?
C28 C29 1.398(3) . ?
C29 C30 1.396(3) . ?
C30 C31 1.393(4) . ?
C30 C34 1.502(3) . ?
C31 C32 1.390(4) . ?
C32 C33 1.386(4) . ?
C35 C38 1.511(5) . ?
C35 C37 1.514(5) . ?
C35 C36 1.524(4) . ?
